data_7200979
loop_
_publ_author_name
'Walsh, David P.'
'Cl\'erac, Rodolphe'
'Hearns, Nigel G. R.'
'Kruger, Paul E.'
'Schmitt, Wolfgang'

_publ_section_title
;
 Modulating topologies and magnetic properties of coordination polymers
 using 2,2&#x2032;-bipyridine and 5-aminodiacetic isophthalic acid as
 ligands
;
_journal_issue 8
_journal_name_full CrystEngComm
_journal_page_first 1666
_journal_paper_doi 10.1039/b902010a
_journal_volume 11
_journal_year 2009
_chemical_formula_sum 'C22 H29 N3 Ni2 O15'
_chemical_formula_weight 692.90
_chemical_name_systematic
;
?
;
_space_group_IT_number 2
_symmetry_cell_setting triclinic
_symmetry_space_group_name_Hall '-P 1'
_symmetry_space_group_name_H-M 'P -1'
_atom_sites_solution_hydrogens geom
_atom_sites_solution_primary direct
_atom_sites_solution_secondary difmap
_audit_creation_method SHELXL-97
_cell_angle_alpha 103.193(2)
_cell_angle_beta 106.046(2)
_cell_angle_gamma 107.178(2)
_cell_formula_units_Z 2
_cell_length_a 10.0968(10)
_cell_length_b 12.1101(12)
_cell_length_c 12.5860(13)
_cell_measurement_reflns_used 207
_cell_measurement_temperature 150(2)
_cell_measurement_theta_max 28.29
_cell_measurement_theta_min 2.67
_cell_volume 1330.1(2)
_computing_structure_refinement 'SHELXL-97 (Sheldrick, 1997)'
_computing_structure_solution 'SHELXS-97 (Sheldrick, 1990)'
_diffrn_ambient_temperature 150(2)
_diffrn_measured_fraction_theta_full 1.000
_diffrn_measured_fraction_theta_max 1.000
_diffrn_radiation_monochromator graphite
_diffrn_radiation_source 'fine-focus sealed tube'
_diffrn_radiation_type MoK\a
_diffrn_radiation_wavelength 0.71073
_diffrn_reflns_av_R_equivalents 0.0555
_diffrn_reflns_av_sigmaI/netI 0.0392
_diffrn_reflns_limit_h_max 12
_diffrn_reflns_limit_h_min -12
_diffrn_reflns_limit_k_max 14
_diffrn_reflns_limit_k_min -14
_diffrn_reflns_limit_l_max 15
_diffrn_reflns_limit_l_min -15
_diffrn_reflns_number 14632
_diffrn_reflns_theta_full 25.25
_diffrn_reflns_theta_max 25.25
_diffrn_reflns_theta_min 1.79
_exptl_absorpt_coefficient_mu 1.497
_exptl_absorpt_correction_type none
_exptl_crystal_colour green
_exptl_crystal_density_diffrn 1.730
_exptl_crystal_density_method 'not measured'
_exptl_crystal_description plates
_exptl_crystal_F_000 716
_exptl_crystal_size_max 0.2
_exptl_crystal_size_mid 0.2
_exptl_crystal_size_min 0.15
_refine_diff_density_max 0.486
_refine_diff_density_min -0.362
_refine_diff_density_rms 0.076
_refine_ls_extinction_method none
_refine_ls_goodness_of_fit_ref 1.063
_refine_ls_hydrogen_treatment mixed
_refine_ls_matrix_type full
_refine_ls_number_parameters 435
_refine_ls_number_reflns 4816
_refine_ls_number_restraints 18
_refine_ls_restrained_S_all 1.064
_refine_ls_R_factor_all 0.0312
_refine_ls_R_factor_gt 0.0285
_refine_ls_shift/su_max 0.001
_refine_ls_shift/su_mean 0.000
_refine_ls_structure_factor_coef Fsqd
_refine_ls_weighting_details 'calc w=1/[\s^2^(Fo^2^)+(0.0430P)^2^+0.5865P] where P=(Fo^2^+2Fc^2^)/3'
_refine_ls_weighting_scheme calc
_refine_ls_wR_factor_gt 0.0775
_refine_ls_wR_factor_ref 0.0787
_reflns_number_gt 4357
_reflns_number_total 4816
_reflns_threshold_expression >2sigma(I)
_cod_data_source_file b902010a.txt
_cod_data_source_block dwni2b
_cod_original_sg_symbol_H-M p-1
_cod_database_code 7200979

loop_
_symmetry_equiv_pos_as_xyz
'x, y, z'
'-x, -y, -z'

loop_
_atom_site_label
_atom_site_type_symbol
_atom_site_fract_x
_atom_site_fract_y
_atom_site_fract_z
_atom_site_U_iso_or_equiv
_atom_site_adp_type
_atom_site_occupancy
_atom_site_symmetry_multiplicity
_atom_site_calc_flag
_atom_site_refinement_flags
_atom_site_disorder_assembly
_atom_site_disorder_group
Ni1 Ni 0.43490(3) 0.53857(2) 0.10136(2) 0.01234(9) Uani 1 1 d . . .
Ni2 Ni 0.18450(3) 0.85961(2) 0.65047(2) 0.01592(9) Uani 1 1 d . . .
O1 O 0.60639(15) 0.70232(13) 0.17692(12) 0.0165(3) Uani 1 1 d . . .
O2 O 0.83092(17) 0.80898(14) 0.31566(14) 0.0275(4) Uani 1 1 d . . .
O3 O 0.57645(15) 0.45516(13) 0.06281(12) 0.0150(3) Uani 1 1 d . . .
O4 O 0.71412(19) 0.35022(16) 0.11821(15) 0.0286(4) Uani 1 1 d . . .
O5 O 0.23355(18) 0.72726(14) 0.55688(15) 0.0275(4) Uani 1 1 d . . .
O8 O 0.13804(17) 0.17927(13) 0.31421(15) 0.0245(4) Uani 1 1 d . . .
O6 O 0.45334(18) 0.83412(14) 0.55556(15) 0.0279(4) Uani 1 1 d . . .
O11 O 0.37623(17) 1.00128(14) 0.66847(14) 0.0214(3) Uani 1 1 d D . .
O10 O 0.3055(2) 0.84381(17) 0.80200(16) 0.0379(4) Uani 1 1 d D . .
O12 O 0.0806(2) 0.88999(18) 0.50176(17) 0.0386(5) Uani 1 1 d D . .
O7 O -0.00275(17) 0.72012(13) 0.62837(15) 0.0236(4) Uani 1 1 d . . .
O13 O 0.13619(18) 0.99042(14) 0.75319(14) 0.0229(3) Uani 1 1 d D . .
C1 C 0.4484(2) 0.51085(19) 0.33577(17) 0.0140(4) Uani 1 1 d . . .
C2 C 0.4476(2) 0.61957(18) 0.40204(18) 0.0154(4) Uani 1 1 d . . .
H2 H 0.5184 0.6944 0.4118 0.019 Uiso 1 1 calc R . .
C3 C 0.3434(2) 0.40001(19) 0.32415(18) 0.0158(4) Uani 1 1 d . . .
H3 H 0.3459 0.3266 0.2836 0.019 Uiso 1 1 calc R . .
C4 C 0.3422(2) 0.61761(19) 0.45390(18) 0.0161(4) Uani 1 1 d . . .
C5 C 0.2343(2) 0.39750(19) 0.37264(18) 0.0158(4) Uani 1 1 d . . .
C6 C 0.2332(2) 0.50607(19) 0.43699(19) 0.0181(4) Uani 1 1 d . . .
H6 H 0.1601 0.5047 0.4688 0.022 Uiso 1 1 calc R . .
C7 C 0.3432(2) 0.73564(19) 0.52723(18) 0.0175(4) Uani 1 1 d . . .
C8 C 0.1163(2) 0.27640(19) 0.35140(18) 0.0175(4) Uani 1 1 d . . .
C9 C 0.6924(2) 0.62115(19) 0.32830(18) 0.0162(4) Uani 1 1 d . . .
H9A H 0.7716 0.5909 0.3303 0.019 Uiso 1 1 calc R . .
H9B H 0.7052 0.6600 0.4089 0.019 Uiso 1 1 calc R . .
C10 C 0.5730(2) 0.40145(19) 0.23133(18) 0.0165(4) Uani 1 1 d . . .
H10A H 0.4808 0.3308 0.2058 0.020 Uiso 1 1 calc R . .
H10B H 0.6462 0.3955 0.2961 0.020 Uiso 1 1 calc R . .
C11 C 0.7099(2) 0.71816(19) 0.26828(18) 0.0171(4) Uani 1 1 d . . .
C12 C 0.6288(2) 0.40097(18) 0.13006(18) 0.0156(4) Uani 1 1 d . . .
C13 C 0.2236(2) 0.26716(19) -0.00098(19) 0.0205(5) Uani 1 1 d . . .
H13 H 0.2969 0.2518 -0.0259 0.025 Uiso 1 1 calc R . .
C14 C 0.0976(3) 0.1683(2) -0.0179(2) 0.0265(5) Uani 1 1 d . . .
H14 H 0.0872 0.0882 -0.0528 0.032 Uiso 1 1 calc R . .
C15 C -0.0115(3) 0.1915(2) 0.0180(2) 0.0288(5) Uani 1 1 d . . .
H15 H -0.0966 0.1269 0.0081 0.035 Uiso 1 1 calc R . .
C16 C 0.0060(3) 0.3108(2) 0.0685(2) 0.0243(5) Uani 1 1 d . . .
H16 H -0.0674 0.3277 0.0922 0.029 Uiso 1 1 calc R . .
C17 C 0.1346(2) 0.4056(2) 0.08357(18) 0.0169(4) Uani 1 1 d . . .
C18 C 0.1634(2) 0.53698(19) 0.13711(18) 0.0174(4) Uani 1 1 d . . .
C19 C 0.0664(3) 0.5769(2) 0.1792(2) 0.0245(5) Uani 1 1 d . . .
H19 H -0.0226 0.5208 0.1745 0.029 Uiso 1 1 calc R . .
C20 C 0.1047(3) 0.7018(2) 0.2283(2) 0.0287(5) Uani 1 1 d . . .
H20 H 0.0423 0.7307 0.2584 0.034 Uiso 1 1 calc R . .
C21 C 0.2361(3) 0.7830(2) 0.2322(2) 0.0275(5) Uani 1 1 d . . .
H21 H 0.2630 0.8673 0.2641 0.033 Uiso 1 1 calc R . .
C22 C 0.3269(3) 0.7370(2) 0.1877(2) 0.0219(5) Uani 1 1 d . . .
H22 H 0.4147 0.7917 0.1892 0.026 Uiso 1 1 calc R . .
N1 N 0.54735(19) 0.51512(15) 0.27131(15) 0.0137(3) Uani 1 1 d . . .
N3 N 0.24330(19) 0.38373(16) 0.04991(15) 0.0158(4) Uani 1 1 d . . .
N2 N 0.29303(19) 0.61608(16) 0.14253(15) 0.0158(4) Uani 1 1 d . . .
O20 O 0.2804(2) 1.08212(17) 0.47110(17) 0.0322(4) Uani 1 1 d D . .
O22 O 0.3234(3) 1.1004(2) 1.2025(2) 0.0513(5) Uani 1 1 d D . .
O21 O 0.3710(5) 1.0476(4) 0.9876(5) 0.0515(11) Uani 0.50 1 d P . .
O21A O 0.3653(10) 0.9717(11) 1.0276(7) 0.057(3) Uani 0.25 1 d P . .
O21B O 0.9390(12) 0.5144(11) 0.3698(10) 0.070(3) Uani 0.25 1 d P . .
H13B H 0.043(2) 0.952(3) 0.732(4) 0.085 Uiso 1 1 d D . .
H11C H 0.416(4) 0.960(3) 0.629(3) 0.085 Uiso 1 1 d D . .
H11D H 0.351(4) 1.046(3) 0.628(3) 0.085 Uiso 1 1 d D . .
H12B H 0.129(4) 0.947(3) 0.482(4) 0.085 Uiso 1 1 d D . .
H12A H -0.006(3) 0.860(4) 0.446(3) 0.085 Uiso 1 1 d D . .
H13A H 0.135(4) 1.045(3) 0.723(3) 0.085 Uiso 1 1 d D . .
H22B H 0.253(4) 1.118(4) 1.227(4) 0.085 Uiso 1 1 d D . .
H10D H 0.320(5) 0.895(3) 0.867(2) 0.085 Uiso 1 1 d D . .
H10C H 0.294(5) 0.781(2) 0.824(3) 0.085 Uiso 1 1 d D . .
H22A H 0.410(3) 1.118(4) 1.256(3) 0.085 Uiso 1 1 d D . .
H20A H 0.363(2) 1.102(3) 0.459(3) 0.043(8) Uiso 1 1 d D . .
H20B H 0.228(3) 1.117(3) 0.435(3) 0.067(12) Uiso 1 1 d D . .

loop_
_atom_site_aniso_label
_atom_site_aniso_U_11
_atom_site_aniso_U_22
_atom_site_aniso_U_33
_atom_site_aniso_U_23
_atom_site_aniso_U_13
_atom_site_aniso_U_12
Ni1 0.01165(15) 0.01364(14) 0.01343(15) 0.00504(11) 0.00677(11) 0.00479(11)
Ni2 0.01648(16) 0.01280(15) 0.01994(16) 0.00508(11) 0.01026(12) 0.00464(11)
O1 0.0155(7) 0.0156(7) 0.0179(8) 0.0065(6) 0.0067(6) 0.0043(6)
O2 0.0196(8) 0.0229(8) 0.0270(9) 0.0120(7) 0.0004(7) -0.0045(7)
O3 0.0161(7) 0.0188(7) 0.0151(7) 0.0079(6) 0.0090(6) 0.0088(6)
O4 0.0378(10) 0.0424(10) 0.0352(10) 0.0268(8) 0.0280(8) 0.0314(9)
O5 0.0255(9) 0.0178(8) 0.0419(10) 0.0046(7) 0.0241(8) 0.0055(7)
O8 0.0242(8) 0.0162(8) 0.0405(10) 0.0104(7) 0.0198(8) 0.0097(7)
O6 0.0234(9) 0.0171(8) 0.0410(10) 0.0014(7) 0.0210(8) 0.0025(7)
O11 0.0193(8) 0.0151(8) 0.0271(9) 0.0041(6) 0.0100(7) 0.0038(6)
O10 0.0485(12) 0.0296(10) 0.0320(10) 0.0159(8) 0.0067(9) 0.0136(9)
O12 0.0267(10) 0.0383(11) 0.0335(10) 0.0228(9) -0.0022(8) -0.0064(8)
O7 0.0223(8) 0.0168(7) 0.0371(9) 0.0080(7) 0.0216(7) 0.0060(7)
O13 0.0243(8) 0.0164(8) 0.0311(9) 0.0073(7) 0.0157(7) 0.0073(7)
C1 0.0130(10) 0.0195(10) 0.0113(10) 0.0069(8) 0.0056(8) 0.0063(8)
C2 0.0150(10) 0.0148(10) 0.0157(10) 0.0067(8) 0.0061(8) 0.0030(8)
C3 0.0190(10) 0.0169(10) 0.0155(10) 0.0069(8) 0.0094(9) 0.0083(9)
C4 0.0176(10) 0.0176(10) 0.0143(10) 0.0051(8) 0.0076(8) 0.0069(9)
C5 0.0160(10) 0.0182(10) 0.0158(10) 0.0084(8) 0.0078(8) 0.0062(9)
C6 0.0192(11) 0.0197(11) 0.0188(11) 0.0072(9) 0.0124(9) 0.0064(9)
C7 0.0177(11) 0.0167(10) 0.0181(11) 0.0054(9) 0.0081(9) 0.0059(9)
C8 0.0200(11) 0.0180(11) 0.0191(11) 0.0090(9) 0.0117(9) 0.0070(9)
C9 0.0136(10) 0.0187(10) 0.0172(10) 0.0072(8) 0.0072(8) 0.0050(8)
C10 0.0184(11) 0.0179(10) 0.0189(11) 0.0096(9) 0.0108(9) 0.0082(9)
C11 0.0176(11) 0.0178(10) 0.0192(11) 0.0065(9) 0.0106(9) 0.0075(9)
C12 0.0155(10) 0.0159(10) 0.0187(11) 0.0079(8) 0.0096(9) 0.0057(8)
C13 0.0227(11) 0.0210(11) 0.0185(11) 0.0060(9) 0.0102(9) 0.0072(9)
C14 0.0302(13) 0.0192(11) 0.0270(12) 0.0068(10) 0.0127(10) 0.0040(10)
C15 0.0214(12) 0.0238(12) 0.0316(13) 0.0089(10) 0.0091(10) -0.0032(10)
C16 0.0167(11) 0.0312(12) 0.0267(12) 0.0117(10) 0.0114(10) 0.0068(10)
C17 0.0143(10) 0.0221(11) 0.0143(10) 0.0072(9) 0.0056(8) 0.0057(9)
C18 0.0164(10) 0.0231(11) 0.0146(10) 0.0079(9) 0.0059(8) 0.0089(9)
C19 0.0197(11) 0.0325(13) 0.0259(12) 0.0107(10) 0.0125(10) 0.0119(10)
C20 0.0264(13) 0.0370(14) 0.0290(13) 0.0076(11) 0.0146(11) 0.0193(11)
C21 0.0301(13) 0.0240(12) 0.0278(13) 0.0036(10) 0.0099(10) 0.0144(10)
C22 0.0218(11) 0.0201(11) 0.0228(11) 0.0060(9) 0.0067(9) 0.0088(9)
N1 0.0134(8) 0.0141(8) 0.0156(9) 0.0059(7) 0.0083(7) 0.0046(7)
N3 0.0153(9) 0.0187(9) 0.0144(9) 0.0067(7) 0.0069(7) 0.0056(7)
N2 0.0147(9) 0.0188(9) 0.0151(9) 0.0059(7) 0.0064(7) 0.0073(7)
O20 0.0243(9) 0.0374(10) 0.0450(11) 0.0255(9) 0.0195(8) 0.0103(8)
O22 0.0443(13) 0.0541(13) 0.0551(14) 0.0133(11) 0.0144(11) 0.0259(11)
O21 0.036(2) 0.039(2) 0.073(3) 0.004(2) 0.018(2) 0.019(2)
O21A 0.041(5) 0.091(7) 0.018(4) -0.009(4) 0.015(4) 0.014(5)
O21B 0.076(7) 0.091(8) 0.071(7) 0.040(6) 0.040(6) 0.045(6)

loop_
_atom_type_symbol
_atom_type_description
_atom_type_scat_dispersion_real
_atom_type_scat_dispersion_imag
_atom_type_scat_source
C C 0.0033 0.0016 'International Tables Vol C Tables 4.2.6.8 and 6.1.1.4'
H H 0.0000 0.0000 'International Tables Vol C Tables 4.2.6.8 and 6.1.1.4'
N N 0.0061 0.0033 'International Tables Vol C Tables 4.2.6.8 and 6.1.1.4'
O O 0.0106 0.0060 'International Tables Vol C Tables 4.2.6.8 and 6.1.1.4'
Ni Ni 0.3393 1.1124 'International Tables Vol C Tables 4.2.6.8 and 6.1.1.4'

loop_
_geom_angle_atom_site_label_1
_geom_angle_atom_site_label_2
_geom_angle_atom_site_label_3
_geom_angle
_geom_angle_site_symmetry_1
_geom_angle_site_symmetry_3
_geom_angle_publ_flag
O1 Ni1 N2 91.07(6) . . ?
O1 Ni1 O3 90.65(6) . 2_665 ?
N2 Ni1 O3 105.70(6) . 2_665 ?
O1 Ni1 N3 168.29(6) . . ?
N2 Ni1 N3 79.12(7) . . ?
O3 Ni1 N3 98.11(6) 2_665 . ?
O1 Ni1 O3 90.20(6) . . ?
N2 Ni1 O3 177.80(6) . . ?
O3 Ni1 O3 76.07(6) 2_665 . ?
N3 Ni1 O3 99.41(6) . . ?
O1 Ni1 N1 81.24(6) . . ?
N2 Ni1 N1 102.03(6) . . ?
O3 Ni1 N1 151.23(6) 2_665 . ?
N3 Ni1 N1 94.46(6) . . ?
O3 Ni1 N1 76.40(6) . . ?
O7 Ni2 O5 85.58(6) . . ?
O7 Ni2 O10 92.78(7) . . ?
O5 Ni2 O10 89.24(8) . . ?
O7 Ni2 O12 92.65(7) . . ?
O5 Ni2 O12 91.74(8) . . ?
O10 Ni2 O12 174.54(7) . . ?
O7 Ni2 O13 93.21(6) . . ?
O5 Ni2 O13 176.85(7) . . ?
O10 Ni2 O13 87.91(7) . . ?
O12 Ni2 O13 91.22(8) . . ?
O7 Ni2 O11 178.47(6) . . ?
O5 Ni2 O11 93.36(6) . . ?
O10 Ni2 O11 88.31(7) . . ?
O12 Ni2 O11 86.27(7) . . ?
O13 Ni2 O11 87.90(6) . . ?
C11 O1 Ni1 118.14(13) . . ?
C12 O3 Ni1 135.84(13) . 2_665 ?
C12 O3 Ni1 119.32(12) . . ?
Ni1 O3 Ni1 103.93(6) 2_665 . ?
C7 O5 Ni2 130.23(14) . . ?
C8 O7 Ni2 129.75(14) 2_566 . ?
C3 C1 C2 118.71(18) . . ?
C3 C1 N1 121.17(18) . . ?
C2 C1 N1 119.83(18) . . ?
C4 C2 C1 120.74(19) . . ?
C1 C3 C5 120.79(19) . . ?
C2 C4 C6 119.96(19) . . ?
C2 C4 C7 120.60(18) . . ?
C6 C4 C7 119.43(18) . . ?
C6 C5 C3 120.01(19) . . ?
C6 C5 C8 120.58(19) . . ?
C3 C5 C8 119.39(19) . . ?
C5 C6 C4 119.66(19) . . ?
O5 C7 O6 124.7(2) . . ?
O5 C7 C4 116.40(18) . . ?
O6 C7 C4 118.90(19) . . ?
O7 C8 O8 125.09(19) 2_566 . ?
O7 C8 C5 116.61(18) 2_566 . ?
O8 C8 C5 118.31(18) . . ?
N1 C9 C11 114.76(17) . . ?
N1 C10 C12 110.56(16) . . ?
O2 C11 O1 124.64(19) . . ?
O2 C11 C9 115.78(18) . . ?
O1 C11 C9 119.57(18) . . ?
O4 C12 O3 125.80(19) . . ?
O4 C12 C10 119.96(18) . . ?
O3 C12 C10 114.24(17) . . ?
N3 C13 C14 122.5(2) . . ?
C15 C14 C13 118.6(2) . . ?
C16 C15 C14 119.6(2) . . ?
C15 C16 C17 119.2(2) . . ?
N3 C17 C16 121.7(2) . . ?
N3 C17 C18 115.28(18) . . ?
C16 C17 C18 123.02(19) . . ?
N2 C18 C19 122.0(2) . . ?
N2 C18 C17 114.61(18) . . ?
C19 C18 C17 123.4(2) . . ?
C20 C19 C18 118.7(2) . . ?
C21 C20 C19 119.5(2) . . ?
C20 C21 C22 118.8(2) . . ?
N2 C22 C21 122.4(2) . . ?
C1 N1 C10 116.27(16) . . ?
C1 N1 C9 115.00(16) . . ?
C10 N1 C9 109.36(16) . . ?
C1 N1 Ni1 107.18(12) . . ?
C10 N1 Ni1 102.79(12) . . ?
C9 N1 Ni1 104.83(11) . . ?
C13 N3 C17 118.50(18) . . ?
C13 N3 Ni1 127.01(15) . . ?
C17 N3 Ni1 114.13(14) . . ?
C22 N2 C18 118.63(18) . . ?
C22 N2 Ni1 125.29(15) . . ?
C18 N2 Ni1 115.49(14) . . ?

loop_
_geom_bond_atom_site_label_1
_geom_bond_atom_site_label_2
_geom_bond_distance
_geom_bond_site_symmetry_2
_geom_bond_publ_flag
Ni1 O1 2.0089(14) . ?
Ni1 N2 2.0455(17) . ?
Ni1 O3 2.0578(14) 2_665 ?
Ni1 N3 2.0708(17) . ?
Ni1 O3 2.0762(14) . ?
Ni1 N1 2.2516(17) . ?
Ni2 O7 2.0282(15) . ?
Ni2 O5 2.0326(15) . ?
Ni2 O10 2.0454(18) . ?
Ni2 O12 2.0485(18) . ?
Ni2 O13 2.0709(16) . ?
Ni2 O11 2.0882(16) . ?
O1 C11 1.252(3) . ?
O2 C11 1.250(3) . ?
O3 C12 1.280(2) . ?
O3 Ni1 2.0578(14) 2_665 ?
O4 C12 1.218(3) . ?
O5 C7 1.247(3) . ?
O8 C8 1.269(3) . ?
O6 C7 1.260(3) . ?
O7 C8 1.251(3) 2_566 ?
C1 C3 1.389(3) . ?
C1 C2 1.392(3) . ?
C1 N1 1.448(3) . ?
C2 C4 1.391(3) . ?
C3 C5 1.396(3) . ?
C4 C6 1.394(3) . ?
C4 C7 1.510(3) . ?
C5 C6 1.383(3) . ?
C5 C8 1.502(3) . ?
C8 O7 1.251(3) 2_566 ?
C9 N1 1.482(3) . ?
C9 C11 1.529(3) . ?
C10 N1 1.477(3) . ?
C10 C12 1.528(3) . ?
C13 N3 1.339(3) . ?
C13 C14 1.389(3) . ?
C14 C15 1.378(4) . ?
C15 C16 1.375(3) . ?
C16 C17 1.387(3) . ?
C17 N3 1.353(3) . ?
C17 C18 1.482(3) . ?
C18 N2 1.347(3) . ?
C18 C19 1.387(3) . ?
C19 C20 1.384(3) . ?
C20 C21 1.379(4) . ?
C21 C22 1.381(3) . ?
C22 N2 1.342(3) . ?
O21 O21A 1.140(11) . ?
